data_4327544
loop_
_publ_author_name
'Bao-Hui Ye'
'Xiao-Yuan Li'
'Ian D. Williams'
'Xiao-Ming Chen'

_publ_contact_author
;
      Ye, Bao-Hui
      School of Chemistry and Chemical Engineering
      Sun Yat-Sen University 
      Guangzhou, 510275
      P. R. China
;
_publ_contact_author_email cesybh@zsu.edu.cn
_publ_contact_author_fax '86 20 84112245'
_publ_contact_author_phone 86-20-84113986
_publ_section_title
;
 Synthesis and Structural Characterization of Di- and Tetranuclear Zinc
 Complexes with Phenolate and Carboxylate Bridges. Correlations between
 13C NMR Chemical Shifts and Carboxylate Binding Modes
;
_journal_name_full 'Inorganic Chemistry'
_journal_page_first 6426
_journal_page_last 6431
_journal_paper_doi 10.1021/ic025806+
_journal_volume 41
_journal_year 2002
_chemical_formula_sum 'C27 H29 Cl N4 O9 Zn2'
_chemical_formula_weight 719.7
_chemical_name_systematic
; 
 ? 
;
_space_group_IT_number 14
_symmetry_cell_setting monoclinic
_symmetry_space_group_name_Hall '-P 2yn'
_symmetry_space_group_name_H-M 'P 1 21/n 1'
_atom_sites_solution_hydrogens geom
_atom_sites_solution_primary direct
_atom_sites_solution_secondary difmap
_audit_creation_method SHELXTL
_cell_angle_alpha 90.00
_cell_angle_beta 101.15(2)
_cell_angle_gamma 90.00
_cell_formula_units_Z 4
_cell_length_a 8.517(2)
_cell_length_b 17.902(2)
_cell_length_c 19.347(2)
_cell_measurement_reflns_used 25
_cell_measurement_temperature 228(1)
_cell_measurement_theta_max 15
_cell_measurement_theta_min 7.5
_cell_volume 2894.2(8)
_computing_cell_refinement 'SHELXTL-Plus (Sheldrick, 1990)'
_computing_data_collection 'SHELXTL-Plus (Sheldrick, 1990)'
_computing_data_reduction 'SHELXTL-Plus (Sheldrick, 1990)'
_computing_structure_refinement 'SHELXL-93 (Sheldrick, 1993)'
_computing_structure_solution 'SHELXS-86 (Sheldrick, 1990)'
_diffrn_ambient_temperature 228(1)
_diffrn_measurement_device_type 'Siemens P4'
_diffrn_measurement_method '\w scan'
_diffrn_radiation_monochromator graphite
_diffrn_radiation_source 'fine-focus sealed tube'
_diffrn_radiation_type MoK\a
_diffrn_radiation_wavelength 0.71073
_diffrn_reflns_av_R_equivalents 0.0395
_diffrn_reflns_limit_h_max 10
_diffrn_reflns_limit_h_min 0
_diffrn_reflns_limit_k_max 21
_diffrn_reflns_limit_k_min 0
_diffrn_reflns_limit_l_max 22
_diffrn_reflns_limit_l_min -22
_diffrn_reflns_number 5462
_diffrn_reflns_theta_max 24.00
_diffrn_reflns_theta_min 1.5
_diffrn_standards_decay_% none
_diffrn_standards_interval_count 150
_diffrn_standards_number 3
_exptl_absorpt_coefficient_mu 1.810
_exptl_crystal_colour yellow
_exptl_crystal_density_diffrn 1.652
_exptl_crystal_description cube
_exptl_crystal_F_000 1472
_exptl_crystal_size_max 0.3
_exptl_crystal_size_mid 0.3
_exptl_crystal_size_min 0.3
_refine_diff_density_max 0.47
_refine_diff_density_min -0.44
_refine_ls_goodness_of_fit_ref 1.11
_refine_ls_hydrogen_treatment mixed
_refine_ls_matrix_type full
_refine_ls_number_parameters 404
_refine_ls_number_reflns 5095
_refine_ls_number_restraints 1
_refine_ls_restrained_S_all 1.11
_refine_ls_R_factor_all 0.0643
_refine_ls_R_factor_gt 0.0396
_refine_ls_shift/su_max 0.515
_refine_ls_shift/su_mean 0.017
_refine_ls_structure_factor_coef F
_refine_ls_weighting_details w=1/[\?^2^(F)+0.0005F^2^]
_refine_ls_weighting_scheme calc
_refine_ls_wR_factor_gt 0.0449
_refine_ls_wR_factor_ref 0.0521
_reflns_number_gt 3654
_reflns_number_total 5095
_reflns_threshold_expression >2sigma(I)
_cod_data_source_file ic0258062B_s1_2.cif
_cod_data_source_block complex_1
_cod_depositor_comments
;
The following automatic conversions were performed:

'_refine_ls_weighting_scheme' value 'calc w=1/[\?^2^(F)+0.0005F^2^] '
was changed to 'calc'. New tag '_refine_ls_weighting_details' was
created. The value of the new tag was set to
'w=1/[\?^2^(F)+0.0005F^2^]'.

Automatic conversion script
Id: cif_fix_values 3143 2015-03-26 13:38:13Z robertas 
;
_cod_original_formula_sum 'C27 H29 Cl N4 O9 Zn2 '
_cod_database_code 4327544

loop_
_symmetry_equiv_pos_as_xyz
'x, y, z'
'-x+1/2, y+1/2, -z+1/2'
'-x, -y, -z'
'x-1/2, -y-1/2, z-1/2'

loop_
_atom_site_label
_atom_site_type_symbol
_atom_site_fract_x
_atom_site_fract_y
_atom_site_fract_z
_atom_site_U_iso_or_equiv
_atom_site_adp_type
_atom_site_occupancy
_atom_site_calc_flag
_atom_site_refinement_flags
Zn1 Zn 0.4908(1) 0.6776(1) 0.6748(1) 0.025(1) Uani 1 d .
Zn2 Zn 0.4408(1) 0.5206(1) 0.7554(1) 0.026(1) Uani 1 d .
N1 N 0.5155(4) 0.6858(2) 0.5733(2) 0.026(1) Uani 1 d .
N2 N 0.4920(5) 0.4155(2) 0.7283(2) 0.031(1) Uani 1 d .
N11 N 0.5045(4) 0.7995(2) 0.6845(2) 0.028(1) Uani 1 d .
N22 N 0.3717(5) 0.4841(2) 0.8519(2) 0.032(1) Uani 1 d .
O1 O 0.6668(4) 0.6758(2) 0.7582(2) 0.035(1) Uani 1 d .
O2 O 0.6269(4) 0.5716(2) 0.8168(2) 0.035(1) Uani 1 d .
O3 O 0.5052(4) 0.5597(2) 0.6629(2) 0.028(1) Uani 1 d .
O4 O 0.2662(4) 0.6798(2) 0.6857(2) 0.034(1) Uani 1 d .
O5 O 0.2238(4) 0.5656(2) 0.7257(2) 0.036(1) Uani 1 d .
C1 C 0.8585(6) 0.4115(3) 0.4814(3) 0.045(2) Uani 1 d .
H1A H 0.8811 0.3611 0.4971 0.080 Uiso 1 d R
H1B H 0.7970 0.4112 0.4343 0.080 Uiso 1 d R
H1C H 0.9572 0.4377 0.4822 0.080 Uiso 1 d R
C2 C 0.7650(5) 0.4502(3) 0.5300(2) 0.032(2) Uani 1 d .
C3 C 0.7164(5) 0.5237(3) 0.5191(2) 0.030(1) Uani 1 d .
H3A H 0.7426 0.5498 0.4795 0.080 Uiso 1 d R
C4 C 0.7157(5) 0.4133(3) 0.5849(2) 0.032(2) Uani 1 d .
H4A H 0.7457 0.3620 0.5933 0.080 Uiso 1 d R
C5 C 0.6991(6) 0.6310(3) 0.8086(2) 0.031(2) Uani 1 d .
C6 C 0.8418(7) 0.6505(3) 0.8654(3) 0.052(2) Uani 1 d .
H6A H 0.8876 0.6968 0.8539 0.080 Uiso 1 d R
H6B H 0.8083 0.6554 0.9098 0.080 Uiso 1 d R
H6C H 0.9202 0.6115 0.8685 0.080 Uiso 1 d R
C7 C 0.1768(5) 0.6272(3) 0.6980(2) 0.028(1) Uani 1 d .
C8 C -0.0012(6) 0.6396(3) 0.6770(3) 0.041(2) Uani 1 d .
H8B H -0.0396 0.6632 0.7151 0.080 Uiso 1 d R
H8C H -0.0540 0.5922 0.6681 0.080 Uiso 1 d R
H8A H -0.0273 0.6702 0.6356 0.080 Uiso 1 d R
C9 C 0.5850(5) 0.5249(3) 0.6213(2) 0.024(1) Uani 1 d .
C11 C 0.4619(6) 0.7553(2) 0.5369(2) 0.032(2) Uani 1 d .
H11A H 0.3535 0.7649 0.5414 0.080 Uiso 1 d R
H11B H 0.4637 0.7502 0.4876 0.080 Uiso 1 d R
C12 C 0.5644(6) 0.8216(3) 0.5674(3) 0.038(2) Uani 1 d .
H12A H 0.5436 0.8623 0.5346 0.080 Uiso 1 d R
H12B H 0.6744 0.8075 0.5711 0.080 Uiso 1 d R
C13 C 0.5421(5) 0.8495(2) 0.6381(3) 0.029(1) Uani 1 d .
C14 C 0.5602(6) 0.9245(3) 0.6556(3) 0.040(2) Uani 1 d .
H14A H 0.5878 0.9592 0.6220 0.080 Uiso 1 d R
C15 C 0.5376(6) 0.9493(3) 0.7199(3) 0.047(2) Uani 1 d .
H15A H 0.5497 1.0013 0.7319 0.080 Uiso 1 d R
C16 C 0.4980(6) 0.8989(3) 0.7673(3) 0.038(2) Uani 1 d .
H16A H 0.4799 0.9151 0.8124 0.080 Uiso 1 d R
C17 C 0.4848(6) 0.8243(3) 0.7481(3) 0.034(2) Uani 1 d .
H17A H 0.4611 0.7885 0.7815 0.080 Uiso 1 d R
C18 C 0.5805(5) 0.6364(2) 0.5398(2) 0.025(1) Uani 1 d .
H18A H 0.5972 0.6506 0.4939 0.080 Uiso 1 d R
C19 C 0.6314(5) 0.5618(2) 0.5633(2) 0.025(1) Uani 1 d .
C21 C 0.4409(7) 0.3531(3) 0.7686(3) 0.043(2) Uani 1 d .
H21A H 0.4808 0.3071 0.7532 0.080 Uiso 1 d R
H21B H 0.3261 0.3506 0.7591 0.080 Uiso 1 d R
C22 C 0.4983(7) 0.3618(3) 0.8477(3) 0.047(2) Uani 1 d .
H22A H 0.6091 0.3759 0.8555 0.080 Uiso 1 d R
H22B H 0.4923 0.3140 0.8696 0.080 Uiso 1 d R
C23 C 0.4120(6) 0.4181(3) 0.8842(3) 0.035(2) Uani 1 d .
C24 C 0.3792(6) 0.4043(3) 0.9506(3) 0.046(2) Uani 1 d .
H24A H 0.4066 0.3569 0.9728 0.080 Uiso 1 d R
C25 C 0.3097(7) 0.4583(3) 0.9858(3) 0.053(2) Uani 1 d .
H25A H 0.2880 0.4487 1.0319 0.080 Uiso 1 d R
C26 C 0.2708(7) 0.5261(3) 0.9522(3) 0.050(2) Uani 1 d .
H26A H 0.2235 0.5652 0.9753 0.080 Uiso 1 d R
C27 C 0.3017(6) 0.5361(3) 0.8856(3) 0.040(2) Uani 1 d .
H27A H 0.2723 0.5826 0.8619 0.080 Uiso 1 d R
C28 C 0.5700(6) 0.3987(3) 0.6806(3) 0.034(2) Uani 1 d .
H28A H 0.5968 0.3469 0.6777 0.080 Uiso 1 d R
C29 C 0.6242(5) 0.4480(3) 0.6296(2) 0.028(1) Uani 1 d .
Cl1 Cl 0.1609(2) 0.2569(1) 0.5769(1) 0.049(1) Uani 1 d .
O11 O 0.2975(7) 0.2135(4) 0.5967(4) 0.105(3) Uani 1 d .
O12 O 0.269(8) 0.2256(5) 0.5986(5) 0.084(4) Uani 1 d .
O13 O 0.1293(7) 0.2586(3) 0.4992(3) 0.067(2) Uani 1 d .
O14 O 0.1870(30) 0.3322(6) 0.5998(16) 0.073(5) Uani 1 d .
O21 O 0.2057(33) 0.2195(15) 0.5239(13) 0.050(7) Uani 1 d .
O22 O 0.2367(33) 0.2204(15) 0.6439(11) 0.058(7) Uani 1 d .
O23 O 0.0011(26) 0.2502(24) 0.5819(25) 0.053(12) Uani 1 d .
O24 O 0.2039(151) 0.3297(28) 0.6000(89) 0.042(25) Uani 1 d .

loop_
_atom_site_aniso_label
_atom_site_aniso_U_11
_atom_site_aniso_U_22
_atom_site_aniso_U_33
_atom_site_aniso_U_23
_atom_site_aniso_U_13
_atom_site_aniso_U_12
Zn1 0.028(1) 0.023(1) 0.024(1) -0.001(1) 0.008(1) 0.002(1)
Zn2 0.030(1) 0.022(1) 0.028(1) 0.000(1) 0.008(1) 0.003(1)
N1 0.030(2) 0.024(2) 0.023(2) -0.001(2) 0.002(2) 0.001(2)
N2 0.033(2) 0.021(2) 0.038(2) -0.003(2) 0.007(2) 0.001(2)
N11 0.029(2) 0.025(2) 0.029(2) 0.001(2) 0.005(2) 0.000(2)
N22 0.035(2) 0.031(2) 0.031(2) -0.007(2) 0.007(2) 0.006(2)
O1 0.038(2) 0.030(2) 0.032(2) -0.005(2) -0.002(1) 0.004(2)
O2 0.040(2) 0.034(2) 0.029(2) -0.012(2) 0.003(1) 0.003(1)
O3 0.039(2) 0.024(2) 0.026(2) 0.001(1) 0.015(1) -0.002(1)
O4 0.028(2) 0.027(2) 0.050(2) -0.003(1) 0.015(1) -0.002(2)
O5 0.030(2) 0.038(2) 0.041(2) 0.003(2) 0.011(1) 0.012(2)
C1 0.043(3) 0.048(3) 0.045(3) 0.009(3) 0.014(3) -0.009(3)
C2 0.024(2) 0.042(3) 0.029(3) 0.003(2) 0.003(2) -0.010(2)
C3 0.024(2) 0.036(3) 0.029(2) -0.003(2) 0.004(2) -0.007(2)
C4 0.029(2) 0.032(3) 0.030(3) 0.004(2) -0.004(2) -0.009(2)
C5 0.035(3) 0.034(3) 0.025(2) -0.001(2) 0.010(2) -0.003(2)
C6 0.053(3) 0.053(3) 0.041(3) -0.020(3) -0.010(3) 0.009(3)
C7 0.031(2) 0.029(3) 0.025(2) 0.002(2) 0.009(2) 0.000(2)
C8 0.026(2) 0.044(3) 0.054(3) -0.005(2) 0.008(2) 0.006(3)
C9 0.020(2) 0.030(2) 0.022(2) -0.001(2) 0.002(2) -0.002(2)
C11 0.043(3) 0.028(2) 0.025(2) 0.001(2) 0.006(2) 0.004(2)
C12 0.051(3) 0.027(3) 0.038(3) -0.004(2) 0.015(2) 0.003(2)
C13 0.025(2) 0.025(2) 0.036(3) -0.001(2) 0.009(2) 0.003(2)
C14 0.048(3) 0.024(3) 0.052(3) -0.002(2) 0.019(3) 0.000(2)
C15 0.048(3) 0.028(3) 0.065(4) -0.004(2) 0.013(3) -0.014(3)
C16 0.039(3) 0.041(3) 0.034(3) 0.005(2) 0.006(2) -0.006(2)
C17 0.037(3) 0.034(3) 0.033(3) 0.008(2) 0.009(2) 0.001(2)
C18 0.020(2) 0.031(2) 0.024(2) -0.007(2) 0.005(2) -0.002(2)
C19 0.023(2) 0.025(2) 0.026(2) -0.005(2) 0.002(2) -0.006(2)
C21 0.053(3) 0.022(2) 0.056(4) -0.006(2) 0.017(3) 0.006(2)
C22 0.045(3) 0.042(3) 0.056(4) 0.007(3) 0.013(3) 0.019(3)
C23 0.035(3) 0.035(3) 0.036(3) -0.006(2) 0.006(2) 0.007(2)
C24 0.047(3) 0.046(3) 0.042(3) -0.015(3) 0.003(3) 0.017(3)
C25 0.061(4) 0.063(4) 0.039(3) -0.017(3) 0.019(3) 0.008(3)
C26 0.053(3) 0.064(4) 0.036(3) -0.005(3) 0.016(3) -0.001(3)
C27 0.049(3) 0.039(3) 0.034(3) -0.001(2) 0.012(2) 0.000(2)
C28 0.038(3) 0.024(2) 0.038(3) 0.000(2) 0.002(2) -0.005(2)
C29 0.028(2) 0.028(2) 0.026(2) 0.002(2) 0.002(2) -0.004(2)
Cl1 0.049(1) 0.041(1) 0.061(1) -0.003(1) 0.021(1) -0.003(1)
O11 0.070(4) 0.090(5) 0.155(7) 0.036(4) 0.024(4) 0.033(5)
O12 0.091(5) 0.088(6) 0.090(6) -0.033(4) 0.060(5) -0.009(5)
O13 0.090(4) 0.072(4) 0.045(3) -0.003(3) 0.029(3) -0.012(3)
O14 0.115(13) 0.044(5) 0.061(6) -0.018(4) 0.024(6) -0.010(3)

loop_
_atom_type_symbol
_atom_type_description
_atom_type_scat_dispersion_real
_atom_type_scat_dispersion_imag
_atom_type_scat_source
C C 0.0033 0.0016 'International Tables Vol C Tables 4.2.6.8 and 6.1.1.4'
H H 0.0000 0.0000 'International Tables Vol C Tables 4.2.6.8 and 6.1.1.4'
Cl Cl 0.1484 0.1585 'International Tables Vol C Tables 4.2.6.8 and 6.1.1.4'
N N 0.0061 0.0033 'International Tables Vol C Tables 4.2.6.8 and 6.1.1.4'
O O 0.0106 0.0060 'International Tables Vol C Tables 4.2.6.8 and 6.1.1.4'
Zn Zn 0.2839 1.4301 'International Tables Vol C Tables 4.2.6.8 and 6.1.1.4'

loop_
_geom_angle_atom_site_label_1
_geom_angle_atom_site_label_2
_geom_angle_atom_site_label_3
_geom_angle
N1 Zn1 N11 89.9(1)
N1 Zn1 O1 126.1(1)
N11 Zn1 O1 85.8(1)
N1 Zn1 O3 87.0(1)
N11 Zn1 O3 173.3(1)
O1 Zn1 O3 91.3(1)
N1 Zn1 O4 112.9(1)
N11 Zn1 O4 90.4(1)
O1 Zn1 O4 120.8(1)
O3 Zn1 O4 96.2(1)
N2 Zn2 N22 92.9(2)
N2 Zn2 O2 113.0(1)
N22 Zn2 O2 86.7(1)
N2 Zn2 O3 89.1(1)
N22 Zn2 O3 178.0(1)
O2 Zn2 O3 92.7(1)
N2 Zn2 O5 122.3(1)
N22 Zn2 O5 88.8(1)
O2 Zn2 O5 124.6(1)
O3 Zn2 O5 90.0(1)
Zn1 N1 C11 116.8(3)
Zn1 N1 C18 125.3(3)
C11 N1 C18 117.9(4)
Zn2 N2 C21 117.8(3)
Zn2 N2 C28 125.2(3)
C21 N2 C28 116.9(4)
Zn1 N11 C13 128.2(3)
Zn1 N11 C17 113.1(3)
C13 N11 C17 118.4(4)
Zn2 N22 C23 125.3(3)
Zn2 N22 C27 115.6(3)
C23 N22 C27 118.6(4)
Zn1 O1 C5 131.5(3)
Zn2 O2 C5 131.4(3)
Zn1 O3 Zn2 102.1(1)
Zn1 O3 C9 125.9(3)
Zn2 O3 C9 128.4(3)
Zn1 O4 C7 129.9(3)
Zn2 O5 C7 132.6(3)
C1 C2 C3 121.2(4)
C1 C2 C4 122.3(4)
C3 C2 C4 116.4(4)
C2 C3 C19 123.0(4)
C2 C4 C29 123.1(4)
O1 C5 O2 127.1(4)
O1 C5 C6 116.2(4)
O2 C5 C6 116.7(4)
O4 C7 O5 125.5(4)
O4 C7 C8 116.9(4)
O5 C7 C8 117.7(4)
O3 C9 C19 121.4(4)
O3 C9 C29 122.1(4)
C19 C9 C29 116.5(4)
N1 C11 C12 112.0(3)
C11 C12 C13 116.7(4)
N11 C13 C12 118.3(4)
N11 C13 C14 120.7(5)
C12 C13 C14 121.1(4)
C13 C14 C15 120.5(5)
C14 C15 C16 119.2(5)
C15 C16 C17 118.2(5)
N11 C17 C16 123.0(5)
N1 C18 C19 127.4(4)
C3 C19 C9 120.7(4)
C3 C19 C18 114.6(4)
C9 C19 C18 124.3(4)
N2 C21 C22 112.6(4)
C21 C22 C23 116.7(4)
N22 C23 C22 118.2(5)
N22 C23 C24 120.4(5)
C22 C23 C24 121.4(5)
C23 C24 C25 121.0(5)
C24 C25 C26 117.9(5)
C25 C26 C27 118.8(6)
N22 C27 C26 123.3(5)
N2 C28 C29 128.6(4)
C4 C29 C9 120.1(4)
C4 C29 C28 115.5(4)
C9 C29 C28 124.4(4)
O11 Cl1 O12 112.3(5)
O11 Cl1 O13 105.6(4)
O12 Cl1 O13 108.2(4)
O11 Cl1 O14 111.9(10)
O12 Cl1 O14 111.9(13)
O13 Cl1 O14 106.5(12)
O21 Cl1 O22 107.9(15)
O21 Cl1 O23 116.0(22)
O22 Cl1 O23 99.7(22)
O21 Cl1 O24 127.7(72)
O22 Cl1 O24 95.1(62)
O23 Cl1 O24 104.9(60)

loop_
_geom_bond_atom_site_label_1
_geom_bond_atom_site_label_2
_geom_bond_distance
Zn1 N1 2.019(4)
Zn1 N11 2.191(4)
Zn1 O1 1.979(3)
Zn1 O3 2.128(3)
Zn1 O4 1.965(3)
Zn2 N2 2.024(4)
Zn2 N22 2.163(4)
Zn2 O2 2.006(3)
Zn2 O3 2.091(3)
Zn2 O5 1.996(3)
N1 C11 1.460(5)
N1 C18 1.283(6)
N2 C21 1.476(7)
N2 C28 1.274(7)
N11 C13 1.349(6)
N11 C17 1.349(6)
N22 C23 1.351(6)
N22 C27 1.341(7)
O1 C5 1.252(5)
O2 C5 1.254(6)
O3 C9 1.309(6)
O4 C7 1.261(6)
O5 C7 1.258(5)
C1 C2 1.512(8)
C2 C3 1.384(7)
C2 C4 1.382(7)
C3 C19 1.400(7)
C4 C29 1.415(7)
C5 C6 1.513(7)
C7 C8 1.508(6)
C9 C19 1.422(6)
C9 C29 1.418(6)
C11 C12 1.523(6)
C12 C13 1.501(7)
C13 C14 1.387(6)
C14 C15 1.368(8)
C15 C16 1.375(8)
C16 C17 1.384(7)
C18 C19 1.450(6)
C21 C22 1.522(8)
C22 C23 1.502(8)
C23 C2) 1.388(8)
C24 C25 1.379(9)
C25 C26 1.386(8)
C26 C27 1.375(8)
C28 C29 1.463(7)
Cl1 O11 1.391(6)
Cl1 O12 1.406(8)
Cl1 O13 1.475(5)
Cl1 O14 1.422(13)
Cl1 O21 1.341(27)
Cl1 O22 1.484(22)
Cl1 O23 1.388(25)
Cl1 O24 1.402(62)
